data_7209096
loop_
_publ_author_name
'Yu, Hai-Yang'
'Fang, Xin'
'Zhang, Ke-Ke'
'Lin, Mei-Jin'
'Gao, Dan'
'Huang, Ming-Dong'
'Wang, Jun-Dong'

_publ_section_title
;
 Hydrothermal synthesis of benzothiazole--carboxylic cadmium(ii)
 coordination networks: pH-controlled topologies and compositional
 distributions
;
_journal_issue 2
_journal_name_full CrystEngComm
_journal_page_first 343
_journal_paper_doi 10.1039/c2ce26559a
_journal_volume 15
_journal_year 2013
_chemical_formula_moiety 'C16 H10 Cd N4 O4 S2'
_chemical_formula_sum 'C16 H10 Cd N4 O4 S2'
_chemical_formula_weight 498.80
_chemical_name_systematic
;
?
;
_space_group_IT_number 15
_symmetry_cell_setting monoclinic
_symmetry_space_group_name_Hall '-C 2yc'
_symmetry_space_group_name_H-M 'C 1 2/c 1'
_atom_sites_solution_hydrogens geom
_atom_sites_solution_primary direct
_atom_sites_solution_secondary difmap
_audit_creation_method SHELXL-97
_cell_angle_alpha 90.00
_cell_angle_beta 94.14(3)
_cell_angle_gamma 90.00
_cell_formula_units_Z 4
_cell_length_a 13.655(3)
_cell_length_b 13.995(3)
_cell_length_c 13.136(3)
_cell_measurement_reflns_used 3747
_cell_measurement_temperature 293(2)
_cell_measurement_theta_max 27.4894
_cell_measurement_theta_min 3.1096
_cell_volume 2503.8(10)
_computing_cell_refinement 'Crystalclear(Rigaku Inc., 2007)'
_computing_data_collection 'Crystalclear(Rigaku Inc., 2007)'
_computing_data_reduction 'Crystalclear(Rigaku Inc., 2007)'
_computing_molecular_graphics 'ORTEX (P. McArdle, 1995)'
_computing_publication_material 'SHELXL-97-2 (Sheldrick, 1997)'
_computing_structure_refinement 'SHELXL-97 (Sheldrick, 1997)'
_computing_structure_solution 'SHELXS-97 (Sheldrick, 1990)'
_diffrn_ambient_temperature 293(2)
_diffrn_detector_area_resol_mean 28.5714
_diffrn_measured_fraction_theta_full 0.986
_diffrn_measured_fraction_theta_max 0.986
_diffrn_measurement_device_type 'Rigaku Saturn 724 CCD area-detector'
_diffrn_measurement_method '\w scan'
_diffrn_radiation_monochromator graphite
_diffrn_radiation_source 'fine-focus sealed tube'
_diffrn_radiation_type MoK\a
_diffrn_radiation_wavelength 0.71073
_diffrn_reflns_av_R_equivalents 0.0507
_diffrn_reflns_av_sigmaI/netI 0.0449
_diffrn_reflns_limit_h_max 17
_diffrn_reflns_limit_h_min -17
_diffrn_reflns_limit_k_max 18
_diffrn_reflns_limit_k_min -12
_diffrn_reflns_limit_l_max 17
_diffrn_reflns_limit_l_min -17
_diffrn_reflns_number 10345
_diffrn_reflns_theta_full 27.51
_diffrn_reflns_theta_max 27.51
_diffrn_reflns_theta_min 3.30
_exptl_absorpt_coefficient_mu 1.061
_exptl_absorpt_correction_T_max 0.9456
_exptl_absorpt_correction_T_min 0.9194
_exptl_absorpt_correction_type numerical
_exptl_absorpt_process_details 'NUMABS; Higashi, 2000'
_exptl_crystal_colour Colorless
_exptl_crystal_density_diffrn 1.323
_exptl_crystal_density_method 'not measured'
_exptl_crystal_description Prism
_exptl_crystal_F_000 984
_exptl_crystal_size_max 0.2300
_exptl_crystal_size_mid 0.2100
_exptl_crystal_size_min 0.1400
_refine_diff_density_max 0.734
_refine_diff_density_min -0.506
_refine_diff_density_rms 0.148
_refine_ls_extinction_method none
_refine_ls_goodness_of_fit_ref 1.239
_refine_ls_hydrogen_treatment refall
_refine_ls_matrix_type full
_refine_ls_number_parameters 123
_refine_ls_number_reflns 2844
_refine_ls_number_restraints 0
_refine_ls_restrained_S_all 1.239
_refine_ls_R_factor_all 0.0604
_refine_ls_R_factor_gt 0.0528
_refine_ls_shift/su_max 0.000
_refine_ls_shift/su_mean 0.000
_refine_ls_structure_factor_coef Fsqd
_refine_ls_weighting_details 'calc w=1/[\s^2^(Fo^2^)+(0.0822P)^2^+7.3233P] where P=(Fo^2^+2Fc^2^)/3'
_refine_ls_weighting_scheme calc
_refine_ls_wR_factor_gt 0.1738
_refine_ls_wR_factor_ref 0.1793
_reflns_number_gt 2538
_reflns_number_total 2844
_reflns_threshold_expression >2sigma(I)
_cod_data_source_file c2ce26559a.txt
_cod_data_source_block 2SQUEEZE
_cod_depositor_comments
;
The following automatic conversions were performed:

'_symmetry_cell_setting' value 'Monoclinic' changed to 'monoclinic'
according to /home/saulius/struct/CIF-dictionaries/cif_core.dic
dictionary named 'cif_core.dic' version 2.4.2 from
2011-04-26.

'_exptl_absorpt_correction_type' value 'Numerical'
changed to 'numerical' according to
/home/saulius/struct/CIF-dictionaries/cif_core.dic dictionary named
'cif_core.dic' version 2.4.2 from 2011-04-26.

Automatic conversion script
Id: cif_fix_values 1891 2012-01-12 08:04:46Z andrius 
;
_cod_original_cell_volume 2503.9(9)
_cod_original_sg_symbol_Hall -C2yc
_cod_original_sg_symbol_H-M C2/c
_cod_database_code 7209096

loop_
_symmetry_equiv_pos_as_xyz
'x, y, z'
'-x, y, -z+1/2'
'x+1/2, y+1/2, z'
'-x+1/2, y+1/2, -z+1/2'
'-x, -y, -z'
'x, -y, z-1/2'
'-x+1/2, -y+1/2, -z'
'x+1/2, -y+1/2, z-1/2'

loop_
_atom_site_label
_atom_site_type_symbol
_atom_site_fract_x
_atom_site_fract_y
_atom_site_fract_z
_atom_site_U_iso_or_equiv
_atom_site_adp_type
_atom_site_occupancy
_atom_site_symmetry_multiplicity
_atom_site_calc_flag
_atom_site_refinement_flags
Cd1 Cd 0.0000 0.49393(3) 0.2500 0.0355(2) Uani 1 2 d S
N2 N -0.0848(4) 0.4049(3) 0.0043(3) 0.0473(11) Uani 1 1 d .
H2A H -0.1083 0.4547 0.0353 0.057 Uiso 1 1 calc R
H2B H -0.1125 0.3858 -0.0547 0.057 Uiso 1 1 calc R
N1 N 0.0390(3) 0.3817(3) 0.1349(3) 0.0408(10) Uani 1 1 d .
S1 S 0.03999(12) 0.25890(11) -0.01369(11) 0.0468(4) Uani 1 1 d .
C4 C -0.0071(4) 0.3582(4) 0.0469(4) 0.0388(11) Uani 1 1 d .
C5 C 0.1165(4) 0.3180(4) 0.1593(4) 0.0402(11) Uani 1 1 d .
C6 C 0.1811(5) 0.3242(5) 0.2465(5) 0.0580(17) Uani 1 1 d .
H6 H 0.1750 0.3738 0.2951 0.070 Uiso 1 1 calc R
C7 C 0.1295(4) 0.2472(4) 0.0875(4) 0.0391(11) Uani 1 1 d .
C8 C 0.2042(4) 0.1806(4) 0.1000(4) 0.0438(12) Uani 1 1 d .
H8 H 0.2133 0.1337 0.0493 0.053 Uiso 1 1 calc R
C3 C 0.2548(5) 0.2552(4) 0.2603(5) 0.0553(17) Uani 1 1 d .
H3 H 0.2982 0.2572 0.3201 0.066 Uiso 1 1 calc R
C1 C 0.3450(4) 0.1124(4) 0.2086(4) 0.0416(12) Uani 1 1 d .
C2 C 0.2661(4) 0.1844(4) 0.1895(4) 0.0419(12) Uani 1 1 d .
O1 O 0.3609(3) 0.0498(3) 0.1428(3) 0.0542(11) Uani 1 1 d .
O2 O 0.3942(3) 0.1130(3) 0.2930(3) 0.0565(11) Uani 1 1 d .

loop_
_atom_site_aniso_label
_atom_site_aniso_U_11
_atom_site_aniso_U_22
_atom_site_aniso_U_33
_atom_site_aniso_U_23
_atom_site_aniso_U_13
_atom_site_aniso_U_12
Cd1 0.0360(3) 0.0314(3) 0.0381(3) 0.000 -0.0034(2) 0.000
N2 0.054(3) 0.047(3) 0.039(2) -0.004(2) -0.012(2) 0.012(2)
N1 0.045(3) 0.040(2) 0.036(2) -0.0048(18) -0.0055(19) 0.0104(19)
S1 0.0535(9) 0.0456(8) 0.0396(7) -0.0095(6) -0.0091(6) 0.0091(6)
C4 0.043(3) 0.039(3) 0.034(3) 0.001(2) 0.001(2) 0.001(2)
C5 0.038(3) 0.045(3) 0.037(3) 0.000(2) 0.001(2) 0.008(2)
C6 0.058(4) 0.065(4) 0.048(3) -0.017(3) -0.018(3) 0.022(3)
C7 0.042(3) 0.039(3) 0.035(2) -0.003(2) -0.003(2) 0.005(2)
C8 0.049(3) 0.041(3) 0.040(3) -0.006(2) -0.003(2) 0.008(2)
C3 0.056(4) 0.060(4) 0.047(3) -0.013(3) -0.016(3) 0.024(3)
C1 0.044(3) 0.040(3) 0.042(3) 0.006(2) 0.005(2) 0.007(2)
C2 0.045(3) 0.043(3) 0.036(3) 0.000(2) -0.005(2) 0.009(2)
O1 0.054(2) 0.047(2) 0.060(3) -0.008(2) -0.008(2) 0.015(2)
O2 0.059(3) 0.069(3) 0.040(2) 0.000(2) -0.0062(19) 0.026(2)

loop_
_atom_type_symbol
_atom_type_description
_atom_type_scat_dispersion_real
_atom_type_scat_dispersion_imag
_atom_type_scat_source
C C 0.0033 0.0016 'International Tables Vol C Tables 4.2.6.8 and 6.1.1.4'
H H 0.0000 0.0000 'International Tables Vol C Tables 4.2.6.8 and 6.1.1.4'
N N 0.0061 0.0033 'International Tables Vol C Tables 4.2.6.8 and 6.1.1.4'
O O 0.0106 0.0060 'International Tables Vol C Tables 4.2.6.8 and 6.1.1.4'
S S 0.1246 0.1234 'International Tables Vol C Tables 4.2.6.8 and 6.1.1.4'
Cd Cd -0.8075 1.2024 'International Tables Vol C Tables 4.2.6.8 and 6.1.1.4'

loop_
_geom_angle_atom_site_label_1
_geom_angle_atom_site_label_2
_geom_angle_atom_site_label_3
_geom_angle
_geom_angle_site_symmetry_1
_geom_angle_site_symmetry_3
N1 Cd1 N1 92.5(2) 2 .
N1 Cd1 O2 98.97(17) 2 3_455
N1 Cd1 O2 147.75(15) . 3_455
N1 Cd1 O2 147.75(16) 2 4
N1 Cd1 O2 98.97(17) . 4
O2 Cd1 O2 87.2(3) 3_455 4
N1 Cd1 O1 92.72(15) 2 4
N1 Cd1 O1 113.62(16) . 4
O2 Cd1 O1 95.95(16) 3_455 4
O2 Cd1 O1 55.06(14) 4 4
N1 Cd1 O1 113.62(16) 2 3_455
N1 Cd1 O1 92.72(15) . 3_455
O2 Cd1 O1 55.06(14) 3_455 3_455
O2 Cd1 O1 95.95(16) 4 3_455
O1 Cd1 O1 142.2(2) 4 3_455
N1 Cd1 C1 120.41(16) 2 4
N1 Cd1 C1 109.85(17) . 4
O2 Cd1 C1 90.14(17) 3_455 4
O2 Cd1 C1 27.45(15) 4 4
O1 Cd1 C1 27.70(15) 4 4
O1 Cd1 C1 119.30(17) 3_455 4
N1 Cd1 C1 109.85(17) 2 3_455
N1 Cd1 C1 120.41(16) . 3_455
O2 Cd1 C1 27.45(15) 3_455 3_455
O2 Cd1 C1 90.14(17) 4 3_455
O1 Cd1 C1 119.30(17) 4 3_455
O1 Cd1 C1 27.70(15) 3_455 3_455
C1 Cd1 C1 104.6(2) 4 3_455
C4 N2 H2A 120.0 . .
C4 N2 H2B 120.0 . .
H2A N2 H2B 120.0 . .
C4 N1 C5 110.3(4) . .
C4 N1 Cd1 129.6(4) . .
C5 N1 Cd1 119.8(3) . .
C7 S1 C4 89.3(2) . .
N1 C4 N2 124.1(5) . .
N1 C4 S1 115.5(4) . .
N2 C4 S1 120.4(4) . .
C7 C5 C6 119.9(5) . .
C7 C5 N1 115.4(5) . .
C6 C5 N1 124.7(5) . .
C3 C6 C5 118.0(5) . .
C3 C6 H6 121.0 . .
C5 C6 H6 121.0 . .
C8 C7 C5 121.9(5) . .
C8 C7 S1 128.6(4) . .
C5 C7 S1 109.5(4) . .
C7 C8 C2 118.1(5) . .
C7 C8 H8 121.0 . .
C2 C8 H8 121.0 . .
C2 C3 C6 121.7(5) . .
C2 C3 H3 119.2 . .
C6 C3 H3 119.2 . .
O2 C1 O1 120.3(5) . .
O2 C1 C2 118.7(5) . .
O1 C1 C2 121.0(5) . .
O2 C1 Cd1 57.8(3) . 3_545
O1 C1 Cd1 62.8(3) . 3_545
C2 C1 Cd1 174.8(4) . 3_545
C3 C2 C8 120.3(5) . .
C3 C2 C1 119.4(5) . .
C8 C2 C1 120.3(5) . .
C1 O1 Cd1 89.5(3) . 3_545
C1 O2 Cd1 94.8(3) . 3_545

loop_
_geom_bond_atom_site_label_1
_geom_bond_atom_site_label_2
_geom_bond_distance
_geom_bond_site_symmetry_2
Cd1 N1 2.270(4) 2
Cd1 N1 2.270(4) .
Cd1 O2 2.302(4) 3_455
Cd1 O2 2.302(4) 4
Cd1 O1 2.412(4) 4
Cd1 O1 2.412(4) 3_455
Cd1 C1 2.712(5) 4
Cd1 C1 2.712(5) 3_455
N2 C4 1.334(7) .
N2 H2A 0.8800 .
N2 H2B 0.8800 .
N1 C4 1.317(6) .
N1 C5 1.404(7) .
S1 C7 1.747(5) .
S1 C4 1.747(5) .
C5 C7 1.388(7) .
C5 C6 1.398(8) .
C6 C3 1.397(8) .
C6 H6 0.9500 .
C7 C8 1.383(7) .
C8 C2 1.398(7) .
C8 H8 0.9500 .
C3 C2 1.375(7) .
C3 H3 0.9500 .
C1 O2 1.255(7) .
C1 O1 1.261(7) .
C1 C2 1.484(7) .
C1 Cd1 2.712(5) 3_545
O1 Cd1 2.412(4) 3_545
O2 Cd1 2.302(4) 3_545

loop_
_geom_hbond_atom_site_label_D
_geom_hbond_atom_site_label_H
_geom_hbond_atom_site_label_A
_geom_hbond_distance_DH
_geom_hbond_distance_HA
_geom_hbond_distance_DA
_geom_hbond_angle_DHA
_geom_hbond_site_symmetry_A
N2 H2A O1 0.88 2.01 2.857(6) 162.4 3_455
N2 H2B O2 0.88 2.01 2.781(6) 145.8 8_455
